data_1520632
loop_
_publ_author_name
'Andersen, Peter'
'Galsbol, Frode'
'Jensen, Anette Frost'
'Matsui, Hayato'
'Monsted, Lene'
'Simonsen, Kim'

_publ_section_title
;
 Mononuclear Rhodium(III) Complexes with N,N',N"-Trimethyl-1,1,1-
 tris(aminomethyl)ethane (Me3-tame). Preparations, Characterization and
 Configurational Isomerization. Crystal Structure of
 meso-[Rh(Me3-tame)2](ReO4)3.1.2H2O.
;
_journal_name_full 'Acta Chemica Scandinavica'
_journal_page_first 1093
_journal_page_last 1102
_journal_paper_doi 10.3891/acta.chem.scand.53-1093
_journal_volume 53
_journal_year 1999
_chemical_formula_sum 'C16 H44.4 N6 O13.2 Re3 Rh'
_chemical_formula_weight 1193.69
_space_group_IT_number 2
_symmetry_cell_setting triclinic
_symmetry_Int_Tables_number 2
_symmetry_space_group_name_Hall '-P 1'
_symmetry_space_group_name_H-M 'P -1'
_cell_angle_alpha 90.68(3)
_cell_angle_beta 112.57(3)
_cell_angle_gamma 87.78(2)
_cell_formula_units_Z 2
_cell_length_a 10.184(2)
_cell_length_b 17.559(4)
_cell_length_c 9.161(4)
_cell_volume 1511.6(9)
_diffrn_ambient_temperature 122
_diffrn_radiation_probe x-ray
_diffrn_radiation_type MoK\a
_diffrn_radiation_wavelength 0.71073
_exptl_absorpt_coefficient_mu 12.705
_exptl_crystal_density_diffrn 2.622
_refine_ls_goodness_of_fit_ref 1.200
_refine_ls_number_parameters 399
_refine_ls_number_reflns 11189
_refine_ls_R_factor_gt 0.0386
_refine_ls_wR_factor_gt 0.0982
_cod_data_source_file Acta-Chem-Scand-1999-53-1093-1102.cif
_cod_data_source_block 1
_cod_original_cell_volume 1511.6(8)
_cod_database_code 1520632

loop_
_symmetry_equiv_pos_site_id
_symmetry_equiv_pos_as_xyz
1 x,y,z
2 -x,-y,-z

loop_
_atom_site_label
_atom_site_type_symbol
_atom_site_thermal_displace_type
_atom_site_fract_x
_atom_site_fract_y
_atom_site_fract_z
_atom_site_occupancy
_atom_site_U_iso_or_equiv
_atom_site_calc_flag
_atom_site_refinement_flags
_atom_site_disorder_assembly
_atom_site_disorder_group
Rh1 Rh Uiso 0.50000 0.50000 0.50000 1.000 0.0125(1) . . . .
N11 N Uiso 0.6689(5) 0.5617(3) 0.4839(5) 0.807(7) 0.0166(8) . . . .
N12 N Uiso 0.6186(5) 0.4014(3) 0.4819(6) 0.807(7) 0.0196(9) . . . .
N13 N Uiso 0.6211(5) 0.4942(3) 0.7467(6) 0.807(7) 0.0192(9) . . . .
C1C C Uiso 0.8344(4) 0.4656(3) 0.6742(5) 1.000 0.0168(6) . . . .
C1F C Uiso 0.9947(5) 0.4480(3) 0.7596(6) 1.000 0.0240(8) . . . .
C11B C Uiso 0.8112(4) 0.5199(2) 0.5384(5) 1.000 0.0165(6) . . . .
C11T C Uiso 0.6499(6) 0.6011(4) 0.3331(8) 0.807(7) 0.0207(10) . . . .
C12B C Uiso 0.7625(4) 0.3908(3) 0.6126(5) 1.000 0.0178(7) . . . .
C12T C Uiso 0.5531(6) 0.3261(4) 0.4479(9) 0.807(7) 0.0240(11) . . . .
C13B C Uiso 0.7795(4) 0.5021(3) 0.7937(5) 1.000 0.0184(7) . . . .
C13T C Uiso 0.5812(7) 0.5419(5) 0.8586(7) 0.807(7) 0.0270(13) . . . .
N112 N Uiso 0.657(2) 0.5195(12) 0.409(2) 0.193(7) 0.018(3) . . . .
N122 N Uiso 0.6111(19) 0.3942(11) 0.585(2) 0.193(7) 0.016(3) . . . .
N132 N Uiso 0.640(2) 0.5497(12) 0.707(2) 0.193(7) 0.019(3) . . . .
C1T2 C Uiso 0.627(3) 0.5814(17) 0.290(4) 0.193(7) 0.021(5) . . . .
C2T2 C Uiso 0.554(3) 0.3216(15) 0.512(3) 0.193(7) 0.019(4) . . . .
C3T2 C Uiso 0.593(3) 0.5740(16) 0.838(3) 0.193(7) 0.019(4) . . . .
Rh2 Rh Uiso 0.00000 0.00000 0.00000 1.000 0.0161(1) . . . .
N21 N Uiso 0.1035(4) 0.0219(2) 0.2427(5) 1.000 0.0215(7) . . . .
N22 N Uiso 0.0430(5) 0.1133(2) -0.0353(5) 1.000 0.0217(7) . . . .
N23 N Uiso 0.2038(4) -0.0291(3) 0.0008(5) 1.000 0.0221(7) . . . .
C2C C Uiso 0.2887(5) 0.0864(3) 0.1728(6) 1.000 0.0218(8) . . . .
C2F C Uiso 0.4277(6) 0.1265(4) 0.2571(7) 1.000 0.0307(11) . . . .
C21B C Uiso 0.2569(5) 0.0415(3) 0.2967(6) 1.000 0.0247(8) . . . .
C21T C Uiso 0.0921(6) -0.0318(3) 0.3601(6) 1.000 0.0278(9) . . . .
C22B C Uiso 0.1704(5) 0.1453(3) 0.0934(6) 1.000 0.0240(8) . . . .
C22T C Uiso -0.0726(6) 0.1731(3) -0.0793(7) 1.000 0.0263(9) . . . .
C23B C Uiso 0.3079(5) 0.0337(3) 0.0494(6) 1.000 0.0242(8) . . . .
C23T C Uiso 0.2216(5) -0.0694(3) -0.1342(6) 1.000 0.0241(8) . . . .
Re1 Re Uiso 0.43050(2) 0.15118(1) 0.73210(2) 1.000 0.0239(1) . . . .
O11 O Uiso 0.3400(5) 0.0676(3) 0.6963(6) 1.000 0.0349(9) . . . .
O12 O Uiso 0.3469(4) 0.2157(3) 0.5793(5) 1.000 0.0301(8) . . . .
O13 O Uiso 0.4409(5) 0.1879(3) 0.9117(6) 1.000 0.0401(11) . . . .
O14 O Uiso 0.6017(5) 0.1304(3) 0.7439(7) 1.000 0.0431(12) . . . .
Re2 Re Uiso 0.00515(2) 0.21422(1) 0.52541(2) 1.000 0.0195(1) . . . .
O21 O Uiso 0.0420(4) 0.1560(3) 0.3908(5) 1.000 0.0289(8) . . . .
O22 O Uiso 0.0283(5) 0.3085(3) 0.4908(7) 1.000 0.0374(10) . . . .
O23 O Uiso 0.1148(4) 0.1877(3) 0.7161(5) 1.000 0.0357(10) . . . .
O24 O Uiso -0.1681(4) 0.2041(3) 0.5086(6) 1.000 0.0304(8) . . . .
Re3 Re Uiso 0.21785(2) 0.65884(1) 0.88885(2) 1.000 0.0182(1) . . . .
O31 O Uiso 0.2236(5) 0.7496(3) 0.8275(6) 1.000 0.0356(9) . . . .
O32 O Uiso 0.3392(4) 0.6470(3) 1.0817(5) 1.000 0.0339(9) . . . .
O33 O Uiso 0.2560(5) 0.5936(3) 0.7665(6) 1.000 0.0357(10) . . . .
O34 O Uiso 0.0512(4) 0.6425(3) 0.8868(5) 1.000 0.0307(8) . . . .
O1W O Uiso 0.2254(4) 0.3088(2) 0.3046(5) 1.000 0.0241(7) . . . .
O2W O Uiso 0.7176(19) 0.6887(11) 1.057(2) 0.200 0.024(3) . . . .

loop_
_geom_angle_atom_site_label_1
_geom_angle_atom_site_label_2
_geom_angle_atom_site_label_3
_geom_angle
_geom_angle_site_symmetry_1
_geom_angle_site_symmetry_2
_geom_angle_site_symmetry_3
_geom_angle_publ_flag
O11 Re1 O13 109.4(2) . . . yes
O11 Re1 O14 108.3(3) . . . yes
O12 Re1 O13 111.5(2) . . . yes
O12 Re1 O14 109.4(2) . . . yes
O13 Re1 O14 108.1(3) . . . yes
O11 Re1 O12 110.2(2) . . . yes
O21 Re2 O23 109.9(2) . . . yes
O21 Re2 O24 110.4(2) . . . yes
O21 Re2 O22 109.9(3) . . . yes
O22 Re2 O24 109.0(3) . . . yes
O23 Re2 O24 107.1(2) . . . yes
O22 Re2 O23 110.6(3) . . . yes
O31 Re3 O32 109.4(2) . . . yes
O31 Re3 O34 110.2(3) . . . yes
O32 Re3 O33 110.1(2) . . . yes
O31 Re3 O33 110.4(2) . . . yes
O33 Re3 O34 109.0(2) . . . yes
O32 Re3 O34 107.6(2) . . . yes
N112 Rh1 N122 93.7(8) 2_666 . . yes
N122 Rh1 N122 180.00 . . 2_666 yes
N122 Rh1 N132 87.6(7) . . . yes
N112 Rh1 N132 94.7(7) 2_666 . . yes
N122 Rh1 N132 92.4(7) 2_666 . . yes
N122 Rh1 N132 92.4(7) . . 2_666 yes
N11 Rh1 N12 85.7(2) 2_666 . 2_666 yes
N11 Rh1 N13 86.54(19) 2_666 . 2_666 yes
N12 Rh1 N13 86.4(2) 2_666 . 2_666 yes
N112 Rh1 N122 86.3(8) 2_666 . 2_666 yes
N112 Rh1 N132 85.3(8) 2_666 . 2_666 yes
N122 Rh1 N132 87.6(7) 2_666 . 2_666 yes
N132 Rh1 N132 180.00 . . 2_666 yes
N11 Rh1 N12 85.7(2) . . . yes
N11 Rh1 N13 86.54(19) . . . yes
N11 Rh1 N11 180.00 . . 2_666 yes
N11 Rh1 N12 94.3(2) . . 2_666 yes
N11 Rh1 N13 93.46(19) . . 2_666 yes
N12 Rh1 N13 86.4(2) . . . yes
N11 Rh1 N12 94.3(2) 2_666 . . yes
N12 Rh1 N12 180.00 . . 2_666 yes
N12 Rh1 N13 93.6(2) . . 2_666 yes
N11 Rh1 N13 93.46(19) 2_666 . . yes
N12 Rh1 N13 93.6(2) 2_666 . . yes
N13 Rh1 N13 180.00 . . 2_666 yes
N112 Rh1 N122 86.3(8) . . . yes
N112 Rh1 N132 85.3(8) . . . yes
N112 Rh1 N112 180.00 . . 2_666 yes
N112 Rh1 N122 93.7(8) . . 2_666 yes
N112 Rh1 N132 94.7(8) . . 2_666 yes
N21 Rh2 N22 93.90(15) . . 2_555 yes
N21 Rh2 N23 93.31(17) . . 2_555 yes
N22 Rh2 N23 86.2(2) . . . yes
N21 Rh2 N22 93.90(15) 2_555 . . yes
N22 Rh2 N22 180.00 . . 2_555 yes
N22 Rh2 N23 93.8(2) . . 2_555 yes
N21 Rh2 N23 93.31(17) 2_555 . . yes
N22 Rh2 N23 93.8(2) 2_555 . . yes
N23 Rh2 N23 180.00 . . 2_555 yes
N21 Rh2 N22 86.10(15) 2_555 . 2_555 yes
N21 Rh2 N23 86.69(17) 2_555 . 2_555 yes
N22 Rh2 N23 86.2(2) 2_555 . 2_555 yes
N21 Rh2 N22 86.10(15) . . . yes
N21 Rh2 N23 86.69(17) . . . yes
N21 Rh2 N21 180.00 . . 2_555 yes
Rh1 N11 C11B 115.7(3) . . . yes
Rh1 N11 C11T 119.9(4) . . . yes
C11B N11 C11T 106.7(4) . . . yes
Rh1 N12 C12B 115.2(3) . . . yes
Rh1 N12 C12T 121.0(4) . . . yes
C12B N12 C12T 107.7(5) . . . yes
Rh1 N13 C13B 114.7(3) . . . yes
Rh1 N13 C13T 121.0(4) . . . yes
C13B N13 C13T 106.1(5) . . . yes
Rh1 N112 C1T2 117.4(18) . . . yes
C1T2 N112 C11B 113.3(19) . . . yes
Rh1 N112 C11B 113.6(10) . . . yes
C2T2 N122 C12B 106.5(18) . . . yes
Rh1 N122 C12B 116.2(11) . . . yes
Rh1 N122 C2T2 121.6(15) . . . yes
Rh1 N132 C3T2 121.5(17) . . . yes
Rh1 N132 C13B 114.5(11) . . . yes
C3T2 N132 C13B 103.5(15) . . . yes
Rh2 N21 C21T 119.9(3) . . . yes
Rh2 N21 C21B 115.8(3) . . . yes
C21B N21 C21T 107.2(4) . . . yes
C22B N22 C22T 107.3(4) . . . yes
Rh2 N22 C22T 120.0(4) . . . yes
Rh2 N22 C22B 115.3(3) . . . yes
Rh2 N23 C23B 115.2(4) . . . yes
C23B N23 C23T 107.4(4) . . . yes
Rh2 N23 C23T 121.6(3) . . . yes
C1F C1C C13B 108.0(4) . . . no
C1F C1C C12B 108.0(4) . . . no
C12B C1C C13B 110.9(4) . . . no
C1F C1C C11B 108.9(4) . . . no
C11B C1C C12B 110.4(3) . . . no
C11B C1C C13B 110.6(4) . . . no
N112 C11B C1C 113.3(8) . . . yes
N11 C11B C1C 112.8(4) . . . yes
N122 C12B C1C 112.8(8) . . . yes
N12 C12B C1C 113.3(4) . . . yes
N132 C13B C1C 110.4(7) . . . yes
N13 C13B C1C 112.7(4) . . . yes
C2F C2C C21B 107.8(4) . . . no
C2F C2C C22B 109.4(5) . . . no
C22B C2C C23B 109.9(4) . . . no
C2F C2C C23B 108.1(5) . . . no
C21B C2C C22B 110.5(4) . . . no
C21B C2C C23B 111.1(4) . . . no
N21 C21B C2C 112.8(4) . . . yes
N22 C22B C2C 113.7(4) . . . yes
N23 C23B C2C 113.3(4) . . . yes

loop_
_geom_bond_atom_site_label_1
_geom_bond_atom_site_label_2
_geom_bond_distance
_geom_bond_site_symmetry_1
_geom_bond_site_symmetry_2
_geom_bond_publ_flag
Re1 O13 1.726(5) . . yes
Re1 O14 1.730(6) . . yes
Re1 O11 1.724(5) . . yes
Re1 O12 1.737(5) . . yes
Re2 O21 1.733(5) . . yes
Re2 O24 1.727(5) . . yes
Re2 O22 1.731(5) . . yes
Re2 O23 1.731(4) . . yes
Re3 O33 1.729(5) . . yes
Re3 O34 1.725(5) . . yes
Re3 O31 1.707(5) . . yes
Re3 O32 1.733(4) . . yes
Rh1 N122 2.129(19) . . yes
Rh1 N122 2.129(19) . 2_666 yes
Rh1 N132 2.091(18) . 2_666 yes
Rh1 N11 2.121(5) . . yes
Rh1 N12 2.114(5) . . yes
Rh1 N13 2.120(5) . . yes
Rh1 N112 2.11(2) . . yes
Rh1 N12 2.114(5) . 2_666 yes
Rh1 N132 2.091(18) . . yes
Rh1 N11 2.121(5) . 2_666 yes
Rh1 N13 2.120(5) . 2_666 yes
Rh1 N112 2.11(2) . 2_666 yes
Rh2 N23 2.115(5) . 2_555 yes
Rh2 N22 2.109(4) . 2_555 yes
Rh2 N22 2.109(4) . . yes
Rh2 N23 2.115(5) . . yes
Rh2 N21 2.101(4) . . yes
Rh2 N21 2.101(4) . 2_555 yes
N11 C11B 1.503(7) . . yes
N11 C11T 1.494(8) . . yes
N12 C12T 1.480(9) . . yes
N12 C12B 1.501(7) . . yes
N13 C13T 1.480(9) . . yes
N13 C13B 1.513(7) . . yes
N112 C1T2 1.49(4) . . yes
N112 C11B 1.56(2) . . yes
N122 C12B 1.46(2) . . yes
N122 C2T2 1.47(3) . . yes
N132 C13B 1.55(2) . . yes
N132 C3T2 1.51(3) . . yes
N21 C21T 1.479(7) . . yes
N21 C21B 1.499(7) . . yes
N22 C22B 1.502(7) . . yes
N22 C22T 1.484(7) . . yes
N23 C23T 1.485(7) . . yes
N23 C23B 1.502(7) . . yes
C1C C11B 1.516(6) . . no
C1C C1F 1.536(7) . . no
C1C C13B 1.532(6) . . no
C1C C12B 1.523(7) . . no
C2C C22B 1.516(8) . . no
C2C C23B 1.518(7) . . no
C2C C21B 1.529(7) . . no
C2C C2F 1.524(8) . . no

loop_
_geom_torsion_atom_site_label_1
_geom_torsion_atom_site_label_2
_geom_torsion_atom_site_label_3
_geom_torsion_atom_site_label_4
_geom_torsion
_geom_torsion_site_symmetry_1
_geom_torsion_site_symmetry_2
_geom_torsion_site_symmetry_3
_geom_torsion_site_symmetry_4
_geom_torsion_publ_flag
N12 Rh1 N11 C11B -25.7(3) . . . . no
N12 Rh1 N11 C11T 104.3(5) . . . . no
N13 Rh1 N11 C11B 60.9(3) . . . . no
N13 Rh1 N11 C11T -169.0(5) . . . . no
N12 Rh1 N11 C11B 154.3(3) 2_666 . . . no
N12 Rh1 N11 C11T -75.7(5) 2_666 . . . no
N13 Rh1 N11 C11B -119.1(3) 2_666 . . . no
N13 Rh1 N11 C11T 11.0(5) 2_666 . . . no
N11 Rh1 N12 C12B 61.6(4) . . . . no
N11 Rh1 N12 C12T -166.0(5) . . . . no
N13 Rh1 N12 C12B -25.2(4) . . . . no
N13 Rh1 N12 C12T 107.2(5) . . . . no
N11 Rh1 N12 C12B -118.4(4) 2_666 . . . no
N11 Rh1 N12 C12T 14.0(5) 2_666 . . . no
N13 Rh1 N12 C12B 154.8(4) 2_666 . . . no
N13 Rh1 N12 C12T -72.8(5) 2_666 . . . no
N11 Rh1 N13 C13B -23.9(4) . . . . no
N11 Rh1 N13 C13T 105.4(5) . . . . no
N12 Rh1 N13 C13B 62.0(4) . . . . no
N12 Rh1 N13 C13T -168.7(5) . . . . no
N11 Rh1 N13 C13B 156.1(4) 2_666 . . . no
N11 Rh1 N13 C13T -74.6(5) 2_666 . . . no
N12 Rh1 N13 C13B -118.1(4) 2_666 . . . no
N12 Rh1 N13 C13T 11.3(5) 2_666 . . . no
N21 Rh2 N23 C23B -60.6(3) . . . . no
N21 Rh2 N23 C23T 166.7(4) . . . . no
N22 Rh2 N23 C23B 25.7(3) . . . . no
N22 Rh2 N23 C23T -107.0(4) . . . . no
N21 Rh2 N23 C23B 119.4(3) 2_555 . . . no
N21 Rh2 N23 C23T -13.3(4) 2_555 . . . no
N22 Rh2 N23 C23B -154.3(3) 2_555 . . . no
N22 Rh2 N23 C23T 73.0(4) 2_555 . . . no
N21 Rh2 N22 C22B 26.4(4) . . . . no
N21 Rh2 N22 C22T -104.5(4) . . . . no
N23 Rh2 N22 C22B -60.6(4) . . . . no
N23 Rh2 N22 C22T 168.6(4) . . . . no
N21 Rh2 N22 C22B -153.7(4) 2_555 . . . no
N21 Rh2 N22 C22T 75.5(4) 2_555 . . . no
N23 Rh2 N22 C22B 119.4(4) 2_555 . . . no
N22 Rh2 N21 C21B -61.8(3) . . . . no
N22 Rh2 N21 C21T 167.2(4) . . . . no
N23 Rh2 N21 C21B 24.6(3) . . . . no
N23 Rh2 N21 C21T -106.4(4) . . . . no
N22 Rh2 N21 C21B 118.2(3) 2_555 . . . no
N22 Rh2 N21 C21T -12.8(4) 2_555 . . . no
N23 Rh2 N21 C21B -155.4(3) 2_555 . . . no
N23 Rh2 N21 C21T 73.6(4) 2_555 . . . no
N23 Rh2 N22 C22T -11.4(4) 2_555 . . . no
Rh1 N11 C11B C1C -33.5(4) . . . . no
C11T N11 C11B C1C -169.6(4) . . . . no
Rh1 N12 C12B C1C -34.3(5) . . . . no
C12T N12 C12B C1C -172.6(4) . . . . no
Rh1 N13 C13B C1C -35.1(5) . . . . no
C13T N13 C13B C1C -171.4(5) . . . . no
Rh2 N21 C21B C2C 33.8(5) . . . . no
C21T N21 C21B C2C 170.6(4) . . . . no
Rh2 N22 C22B C2C 32.5(6) . . . . no
C22T N22 C22B C2C 169.2(4) . . . . no
Rh2 N23 C23B C2C 33.5(5) . . . . no
C23T N23 C23B C2C 172.5(4) . . . . no
C12B C1C C13B N13 -39.5(5) . . . . no
C1F C1C C11B N11 -159.9(4) . . . . no
C12B C1C C11B N11 81.7(5) . . . . no
C13B C1C C11B N11 -41.4(5) . . . . no
C1F C1C C12B N12 -159.9(4) . . . . no
C11B C1C C12B N12 -41.0(5) . . . . no
C13B C1C C12B N12 82.0(5) . . . . no
C1F C1C C13B N13 -157.7(4) . . . . no
C11B C1C C13B N13 83.3(5) . . . . no
C2F C2C C21B N21 160.3(4) . . . . no
C22B C2C C21B N21 40.8(6) . . . . no
C23B C2C C21B N21 -81.4(5) . . . . no
C2F C2C C22B N22 160.6(4) . . . . no
C21B C2C C22B N22 -80.9(5) . . . . no
C23B C2C C22B N22 42.0(6) . . . . no
C2F C2C C23B N23 158.6(4) . . . . no
C21B C2C C23B N23 40.5(6) . . . . no
C22B C2C C23B N23 -82.1(5) . . . . no
